data_7025155
loop_
_publ_author_name
'Babashkina, Maria G.'
'Safin, Damir A.'
'Fayon, Franck'
'Rakhmatullin, Aydar I.'
'Sokolov, Felix D.'
'Klein, Axel'
'Krivolapov, Dmitriy B.'
'Pape, Tania'
'Hahn, F. Ekkehardt'
'Kozlowski, Henryk'

_publ_section_title
;
 Copper(I) complexes with N-(diisopropoxythiophosphoryl)thiobenzamide
 PhC(S)NHP(S)(OiPr)2.
;
_journal_issue 35
_journal_name_full 'Dalton transactions (Cambridge, England : 2003)'
_journal_page_first 8261
_journal_page_last 8268
_journal_paper_doi 10.1039/b925478a
_journal_volume 39
_journal_year 2010
_chemical_formula_moiety 'C50 H72 Cu4 N4 O8 P4 S8'
_chemical_formula_sum 'C50 H72 Cu4 N4 O8 P4 S8'
_chemical_formula_weight 1491.74
_space_group_IT_number 15
_symmetry_cell_setting monoclinic
_symmetry_space_group_name_Hall '-C 2yc'
_symmetry_space_group_name_H-M 'C 1 2/c 1'
_atom_sites_solution_hydrogens geom
_atom_sites_solution_primary direct
_atom_sites_solution_secondary difmap
_audit_creation_method SHELXL-97
_cell_angle_alpha 90.00
_cell_angle_beta 112.45(5)
_cell_angle_gamma 90.00
_cell_formula_units_Z 4
_cell_length_a 26.26(2)
_cell_length_b 11.370(10)
_cell_length_c 26.80(2)
_cell_measurement_reflns_used 25
_cell_measurement_temperature 293(2)
_cell_measurement_theta_max 23.3
_cell_measurement_theta_min 2.4
_cell_volume 7395(11)
_computing_cell_refinement CAD4_(Enraf-Nonius,_1977)
_computing_data_collection CAD4_(Enraf-Nonius,_1977)
_computing_data_reduction process_MolEN_(Fair,_1990)
_computing_structure_refinement 'SHELXL-97 (Sheldrick, 1997)'
_computing_structure_solution ' Direct_methods_(SIR,_Burla_et_al.,_1989)'
_diffrn_ambient_temperature 293(2)
_diffrn_measured_fraction_theta_full 0.695
_diffrn_measured_fraction_theta_max 0.695
_diffrn_measurement_device_type 'CCD area detector'
_diffrn_measurement_method 'phi and omega scans'
_diffrn_radiation_monochromator graphite
_diffrn_radiation_probe x-ray
_diffrn_radiation_type MoK\a
_diffrn_radiation_wavelength 0.71073
_diffrn_reflns_av_R_equivalents 0.2442
_diffrn_reflns_av_sigmaI/netI 0.3663
_diffrn_reflns_limit_h_max 29
_diffrn_reflns_limit_h_min -20
_diffrn_reflns_limit_k_max 8
_diffrn_reflns_limit_k_min -12
_diffrn_reflns_limit_l_max 24
_diffrn_reflns_limit_l_min -26
_diffrn_reflns_number 7826
_diffrn_reflns_theta_full 23.27
_diffrn_reflns_theta_max 23.27
_diffrn_reflns_theta_min 2.36
_diffrn_source 'fine-focus sealed tube'
_diffrn_standards_interval_time 7200
_diffrn_standards_number 3
_exptl_absorpt_coefficient_mu 1.491
_exptl_absorpt_correction_T_max 0.873
_exptl_absorpt_correction_T_min 0.814
_exptl_absorpt_correction_type multi-scan
_exptl_absorpt_process_details Sadabs
_exptl_crystal_colour yellow
_exptl_crystal_density_diffrn 1.340
_exptl_crystal_density_method 'not measured'
_exptl_crystal_description block
_exptl_crystal_F_000 3072
_exptl_crystal_size_max 0.2
_exptl_crystal_size_mid 0.1
_exptl_crystal_size_min 0.1
_refine_diff_density_max 0.592
_refine_diff_density_min -0.655
_refine_diff_density_rms 0.115
_refine_ls_extinction_method none
_refine_ls_goodness_of_fit_ref 0.937
_refine_ls_hydrogen_treatment constr
_refine_ls_matrix_type full
_refine_ls_number_parameters 343
_refine_ls_number_reflns 3697
_refine_ls_number_restraints 1
_refine_ls_restrained_S_all 0.937
_refine_ls_R_factor_all 0.2750
_refine_ls_R_factor_gt 0.0693
_refine_ls_shift/su_max 0.001
_refine_ls_shift/su_mean 0.000
_refine_ls_structure_factor_coef Fsqd
_refine_ls_weighting_details 'calc w=1/[\s^2^(Fo^2^)+(0.0779P)^2^+0.0000P] where P=(Fo^2^+2Fc^2^)/3'
_refine_ls_weighting_scheme calc
_refine_ls_wR_factor_gt 0.1240
_refine_ls_wR_factor_ref 0.1903
_reflns_number_gt 1248
_reflns_number_total 3697
_reflns_threshold_expression >2sigma(I)
_cod_data_source_file b925478a.txt
_cod_data_source_block '[Cu4L4]'
_cod_original_cell_volume 7395(10)
_cod_original_sg_symbol_H-M 'C 2/c'
_cod_database_code 7025155

loop_
_symmetry_equiv_pos_as_xyz
'x, y, z'
'-x, y, -z+1/2'
'x+1/2, y+1/2, z'
'-x+1/2, y+1/2, -z+1/2'
'-x, -y, -z'
'x, -y, z-1/2'
'-x+1/2, -y+1/2, -z'
'x+1/2, -y+1/2, z-1/2'

loop_
_atom_site_label
_atom_site_type_symbol
_atom_site_fract_x
_atom_site_fract_y
_atom_site_fract_z
_atom_site_U_iso_or_equiv
_atom_site_adp_type
_atom_site_occupancy
_atom_site_symmetry_multiplicity
_atom_site_calc_flag
_atom_site_refinement_flags
C1 C 1.1336(5) 0.3087(15) 0.2965(5) 0.064(6) Uani 1 1 d .
C2 C 1.1638(6) 0.3332(15) 0.3635(6) 0.063(6) Uani 1 1 d .
C3 C 1.2161(6) 0.3568(14) 0.3856(6) 0.060(6) Uani 1 1 d .
H3 H 1.2367 0.3584 0.3641 0.072 Uiso 1 1 calc R
C4 C 1.2441(6) 0.3816(16) 0.4450(7) 0.080(6) Uani 1 1 d .
H4 H 1.2822 0.3918 0.4591 0.097 Uiso 1 1 calc R
C5 C 1.2161(7) 0.3904(18) 0.4809(6) 0.090(7) Uani 1 1 d .
H5 H 1.2343 0.4122 0.5168 0.108 Uiso 1 1 calc R
C6 C 1.1633(7) 0.3664(16) 0.4610(6) 0.078(7) Uani 1 1 d .
H6 H 1.1429 0.3688 0.4828 0.094 Uiso 1 1 calc R
C7 C 1.1355(5) 0.3339(14) 0.4006(6) 0.064(5) Uani 1 1 d .
H7 H 1.0984 0.3135 0.3872 0.077 Uiso 1 1 calc R
C8 C 1.0465(8) 0.4627(19) 0.1172(9) 0.106(7) Uani 1 1 d .
H8 H 1.0452 0.3927 0.0954 0.127 Uiso 1 1 calc R
C9 C 1.0522(10) 0.565(3) 0.0874(10) 0.249(18) Uani 1 1 d .
H9A H 1.0840 0.5561 0.0782 0.374 Uiso 1 1 calc R
H9B H 1.0566 0.6344 0.1093 0.374 Uiso 1 1 calc R
H9C H 1.0199 0.5735 0.0549 0.374 Uiso 1 1 calc R
C10 C 0.9989(9) 0.464(4) 0.1291(11) 0.36(3) Uani 1 1 d .
H10A H 0.9980 0.3944 0.1492 0.539 Uiso 1 1 calc R
H10B H 0.9669 0.4655 0.0961 0.539 Uiso 1 1 calc R
H10C H 0.9992 0.5323 0.1502 0.539 Uiso 1 1 calc R
C11 C 1.2127(8) 0.511(3) 0.2003(9) 0.125(10) Uani 1 1 d .
H11 H 1.1917 0.5503 0.2189 0.150 Uiso 1 1 calc R
C12 C 1.2138(11) 0.595(2) 0.1554(11) 0.227(11) Uani 1 1 d .
H12A H 1.1767 0.6150 0.1322 0.340 Uiso 1 1 calc R
H12B H 1.2319 0.5575 0.1347 0.340 Uiso 1 1 calc R
H12C H 1.2334 0.6657 0.1715 0.340 Uiso 1 1 calc R
C13 C 1.2649(12) 0.479(3) 0.2407(10) 0.227(11) Uani 1 1 d .
H13A H 1.2591 0.4298 0.2673 0.340 Uiso 1 1 calc R
H13B H 1.2847 0.5481 0.2577 0.340 Uiso 1 1 calc R
H13C H 1.2859 0.4358 0.2242 0.340 Uiso 1 1 calc R
C14 C 1.0170(6) -0.0826(17) 0.3916(5) 0.072(7) Uani 1 1 d .
C15 C 0.9741(6) -0.1034(14) 0.4177(7) 0.053(5) Uani 1 1 d .
C16 C 0.9924(6) -0.1440(13) 0.4765(6) 0.057(5) Uani 1 1 d .
H16 H 1.0295 -0.1609 0.4953 0.068 Uiso 1 1 calc R
C17 C 0.9554(8) -0.1575(17) 0.5043(7) 0.094(7) Uani 1 1 d .
H17 H 0.9669 -0.1745 0.5409 0.113 Uiso 1 1 calc R
C18 C 0.9025(8) -0.1427(17) 0.4714(9) 0.093(7) Uani 1 1 d .
H18 H 0.8753 -0.1545 0.4853 0.112 Uiso 1 1 calc R
C19 C 0.8847(6) -0.1071(16) 0.4117(9) 0.091(6) Uani 1 1 d .
H19 H 0.8473 -0.0960 0.3917 0.109 Uiso 1 1 calc R
C21 C 1.1299(14) -0.250(4) 0.3084(13) 0.088(6) Uani 0.50 1 d PD
H21 H 1.1650 -0.2083 0.3230 0.105 Uiso 0.50 1 calc PR
C22 C 1.1140(18) -0.225(5) 0.2586(18) 0.236(15) Uani 0.50 1 d P
H22A H 1.1043 -0.1437 0.2534 0.353 Uiso 0.50 1 calc PR
H22B H 1.0825 -0.2726 0.2385 0.353 Uiso 0.50 1 calc PR
H22C H 1.1432 -0.2413 0.2464 0.353 Uiso 0.50 1 calc PR
C23 C 1.1436(11) -0.347(3) 0.3281(9) 0.236(15) Uani 1 1 d .
H23A H 1.1500 -0.3442 0.3658 0.353 Uiso 1 1 calc R
H23B H 1.1768 -0.3704 0.3238 0.353 Uiso 1 1 calc R
H23C H 1.1149 -0.4025 0.3103 0.353 Uiso 1 1 calc R
C24 C 1.1581(7) -0.230(2) 0.5127(7) 0.088(6) Uani 1 1 d .
H24 H 1.1339 -0.1735 0.5207 0.105 Uiso 1 1 calc R
C25 C 1.2152(7) -0.224(2) 0.5586(8) 0.173(12) Uani 1 1 d .
H25A H 1.2301 -0.1461 0.5604 0.260 Uiso 1 1 calc R
H25B H 1.2393 -0.2797 0.5519 0.260 Uiso 1 1 calc R
H25C H 1.2120 -0.2422 0.5923 0.260 Uiso 1 1 calc R
C26 C 1.1344(8) -0.344(2) 0.5084(8) 0.140(9) Uani 1 1 d .
H26A H 1.0989 -0.3445 0.4793 0.210 Uiso 1 1 calc R
H26B H 1.1303 -0.3632 0.5415 0.210 Uiso 1 1 calc R
H26C H 1.1580 -0.4004 0.5014 0.210 Uiso 1 1 calc R
C20 C 0.9209(7) -0.0903(18) 0.3856(6) 0.099(8) Uani 1 1 d .
H20 H 0.9092 -0.0717 0.3491 0.118 Uiso 1 1 calc R
N1 N 1.1575(4) 0.3498(12) 0.2633(4) 0.064(5) Uani 1 1 d .
N2 N 1.0625(4) -0.1307(13) 0.4185(4) 0.067(5) Uani 1 1 d .
O1 O 1.0908(4) 0.4429(11) 0.1737(4) 0.076(4) Uani 1 1 d .
O2 O 1.1830(4) 0.4021(13) 0.1764(4) 0.082(4) Uani 1 1 d .
O3 O 1.1041(4) -0.2123(13) 0.3463(5) 0.132(6) Uani 1 1 d D
O4 O 1.1591(4) -0.1984(15) 0.4566(5) 0.155(8) Uani 1 1 d .
P1 P 1.13587(19) 0.3496(5) 0.19138(16) 0.0677(17) Uani 1 1 d .
P2 P 1.11740(17) -0.1275(6) 0.40530(18) 0.081(2) Uani 1 1 d .
S1 S 1.11563(16) 0.2031(5) 0.14689(15) 0.0779(17) Uani 1 1 d .
S2 S 1.06995(13) 0.2486(5) 0.27378(14) 0.0641(15) Uani 1 1 d .
S3 S 1.14948(14) 0.0214(5) 0.39996(17) 0.0864(18) Uani 1 1 d .
S4 S 0.99874(13) 0.0023(4) 0.32596(14) 0.0599(15) Uani 1 1 d .
Cu1 Cu 1.06061(6) 0.1451(2) 0.19087(6) 0.0673(9) Uani 1 1 d .
Cu2 Cu 1.07375(6) 0.0920(2) 0.33016(6) 0.0640(8) Uani 1 1 d .

loop_
_atom_site_aniso_label
_atom_site_aniso_U_11
_atom_site_aniso_U_22
_atom_site_aniso_U_33
_atom_site_aniso_U_23
_atom_site_aniso_U_13
_atom_site_aniso_U_12
C1 0.045(10) 0.094(18) 0.044(10) 0.002(10) 0.009(8) -0.018(10)
C2 0.041(10) 0.098(18) 0.058(12) 0.010(11) 0.027(10) -0.001(11)
C3 0.034(9) 0.081(18) 0.053(11) -0.030(10) 0.004(8) -0.015(10)
C4 0.037(10) 0.11(2) 0.086(14) -0.007(12) 0.010(10) 0.004(11)
C5 0.050(12) 0.13(2) 0.066(12) -0.032(12) 0.001(10) 0.004(13)
C6 0.060(12) 0.12(2) 0.066(12) -0.033(12) 0.034(10) -0.018(12)
C7 0.048(9) 0.038(14) 0.090(13) -0.055(11) 0.009(10) 0.008(9)
C8 0.104(17) 0.034(17) 0.15(2) 0.030(14) 0.014(16) 0.052(14)
C9 0.22(3) 0.26(5) 0.24(3) 0.18(3) 0.05(2) 0.04(3)
C10 0.062(16) 0.68(9) 0.32(4) 0.21(4) 0.05(2) -0.02(3)
C11 0.083(15) 0.19(3) 0.104(19) -0.041(19) 0.036(13) 0.006(18)
C12 0.27(2) 0.19(3) 0.22(2) 0.032(18) 0.092(18) -0.15(2)
C13 0.27(2) 0.19(3) 0.22(2) 0.032(18) 0.092(18) -0.15(2)
C14 0.034(9) 0.13(2) 0.059(11) 0.032(12) 0.029(8) 0.017(11)
C15 0.044(10) 0.035(14) 0.080(12) 0.015(10) 0.025(10) 0.002(10)
C16 0.060(10) 0.038(15) 0.078(12) -0.011(11) 0.033(10) -0.013(9)
C17 0.092(14) 0.11(2) 0.105(14) -0.001(14) 0.064(14) 0.020(14)
C18 0.081(15) 0.08(2) 0.146(19) 0.050(15) 0.076(14) 0.027(13)
C19 0.044(11) 0.064(18) 0.152(19) 0.036(15) 0.023(12) -0.004(11)
C21 0.082(13) 0.084(18) 0.108(14) 0.058(13) 0.049(11) 0.020(12)
C22 0.22(2) 0.33(5) 0.138(19) 0.11(2) 0.040(16) 0.02(3)
C23 0.22(2) 0.33(5) 0.138(19) 0.11(2) 0.040(16) 0.02(3)
C24 0.082(13) 0.084(18) 0.108(14) 0.058(13) 0.049(11) 0.020(12)
C25 0.064(13) 0.26(4) 0.18(2) -0.01(2) 0.032(14) 0.013(17)
C26 0.16(2) 0.11(3) 0.17(2) 0.03(2) 0.088(16) -0.015(19)
C20 0.030(11) 0.19(3) 0.085(12) 0.039(13) 0.030(10) 0.026(12)
N1 0.045(7) 0.095(15) 0.065(8) 0.031(8) 0.034(6) -0.009(8)
N2 0.027(7) 0.097(15) 0.078(9) 0.029(9) 0.020(7) 0.020(8)
O1 0.068(7) 0.089(12) 0.052(7) 0.015(7) 0.003(6) -0.016(8)
O2 0.082(8) 0.102(13) 0.079(8) -0.010(8) 0.051(7) -0.031(9)
O3 0.096(9) 0.136(17) 0.164(13) 0.021(11) 0.049(8) 0.072(10)
O4 0.055(7) 0.28(2) 0.150(11) 0.139(13) 0.062(8) 0.085(9)
P1 0.063(3) 0.096(6) 0.049(3) 0.003(3) 0.027(3) -0.015(3)
P2 0.050(3) 0.131(7) 0.072(3) 0.023(4) 0.035(3) 0.023(4)
S1 0.086(3) 0.089(5) 0.071(3) -0.022(3) 0.044(2) -0.019(3)
S2 0.044(2) 0.092(5) 0.055(3) 0.003(3) 0.0177(19) -0.019(3)
S3 0.042(2) 0.093(6) 0.109(4) 0.011(4) 0.012(2) 0.004(3)
S4 0.042(2) 0.082(5) 0.056(3) 0.016(3) 0.0194(19) 0.011(3)
Cu1 0.0528(12) 0.081(2) 0.0612(13) -0.0064(13) 0.0144(9) -0.0059(12)
Cu2 0.0486(11) 0.086(2) 0.0609(12) 0.0028(13) 0.0244(9) -0.0028(13)

loop_
_atom_type_symbol
_atom_type_description
_atom_type_scat_dispersion_real
_atom_type_scat_dispersion_imag
_atom_type_scat_source
C C 0.0033 0.0016 'International Tables Vol C Tables 4.2.6.8 and 6.1.1.4'
H H 0.0000 0.0000 'International Tables Vol C Tables 4.2.6.8 and 6.1.1.4'
N N 0.0061 0.0033 'International Tables Vol C Tables 4.2.6.8 and 6.1.1.4'
O O 0.0106 0.0060 'International Tables Vol C Tables 4.2.6.8 and 6.1.1.4'
P P 0.1023 0.0942 'International Tables Vol C Tables 4.2.6.8 and 6.1.1.4'
S S 0.1246 0.1234 'International Tables Vol C Tables 4.2.6.8 and 6.1.1.4'
Cu Cu 0.3201 1.2651 'International Tables Vol C Tables 4.2.6.8 and 6.1.1.4'

loop_
_geom_angle_atom_site_label_1
_geom_angle_atom_site_label_2
_geom_angle_atom_site_label_3
_geom_angle
_geom_angle_site_symmetry_1
_geom_angle_site_symmetry_3
N1 C1 C2 119.7(12) . .
N1 C1 S2 123.1(10) . .
C2 C1 S2 116.6(10) . .
C3 C2 C7 114.6(13) . .
C3 C2 C1 120.2(12) . .
C7 C2 C1 125.1(12) . .
C2 C3 C4 121.7(13) . .
C5 C4 C3 124.0(13) . .
C6 C5 C4 116.9(14) . .
C5 C6 C7 118.6(13) . .
C2 C7 C6 123.9(12) . .
C10 C8 C9 114(2) . .
C10 C8 O1 100.6(19) . .
C9 C8 O1 117.5(19) . .
C13 C11 O2 108(2) . .
C13 C11 C12 117(2) . .
O2 C11 C12 110.3(17) . .
N2 C14 C15 111.6(13) . .
N2 C14 S4 126.8(10) . .
C15 C14 S4 121.6(11) . .
C20 C15 C16 122.3(13) . .
C20 C15 C14 116.8(14) . .
C16 C15 C14 120.8(13) . .
C17 C16 C15 123.7(14) . .
C18 C17 C16 112.4(16) . .
C17 C18 C19 122.8(15) . .
C20 C19 C18 124.3(14) . .
C23 C21 C22 126(4) . .
C23 C21 O3 96(2) . .
C22 C21 O3 127(4) . .
C26 C24 C25 111.6(19) . .
C26 C24 O4 107.3(18) . .
C25 C24 O4 113.0(14) . .
C15 C20 C19 114.0(15) . .
C1 N1 P1 132.2(9) . .
C14 N2 P2 126.7(11) . .
P1 O1 C8 128.1(11) . .
C11 O2 P1 123.5(12) . .
C21 O3 P2 141.7(17) . .
C24 O4 P2 133.0(9) . .
O1 P1 O2 104.6(7) . .
O1 P1 N1 103.0(6) . .
O2 P1 N1 108.7(5) . .
O1 P1 S1 113.3(5) . .
O2 P1 S1 102.8(6) . .
N1 P1 S1 123.1(5) . .
N2 P2 O4 100.1(6) . .
N2 P2 O3 107.2(6) . .
O4 P2 O3 109.2(8) . .
N2 P2 S3 119.4(6) . .
O4 P2 S3 109.3(6) . .
O3 P2 S3 110.9(5) . .
P1 S1 Cu1 90.54(19) . .
C1 S2 Cu2 106.6(6) . .
C1 S2 Cu1 105.3(5) . .
Cu2 S2 Cu1 100.8(2) . .
P2 S3 Cu2 95.8(2) . .
C14 S4 Cu1 118.6(5) . 2_755
C14 S4 Cu2 106.6(5) . .
Cu1 S4 Cu2 102.9(2) 2_755 .
S4 Cu1 S1 130.79(17) 2_755 .
S4 Cu1 S2 111.30(15) 2_755 .
S1 Cu1 S2 117.83(17) . .
S4 Cu2 S3 111.27(19) . .
S4 Cu2 S2 120.88(16) . .
S3 Cu2 S2 127.61(17) . .

loop_
_geom_bond_atom_site_label_1
_geom_bond_atom_site_label_2
_geom_bond_distance
_geom_bond_site_symmetry_2
C1 N1 1.352(14) .
C1 C2 1.687(18) .
C1 S2 1.690(14) .
C2 C3 1.300(15) .
C2 C7 1.450(16) .
C3 C4 1.502(17) .
C4 C5 1.421(18) .
C5 C6 1.311(17) .
C6 C7 1.544(17) .
C8 C10 1.40(2) .
C8 C9 1.46(3) .
C8 O1 1.533(19) .
C11 C13 1.43(3) .
C11 O2 1.47(2) .
C11 C12 1.55(3) .
C14 N2 1.260(15) .
C14 C15 1.555(17) .
C14 S4 1.900(15) .
C15 C20 1.340(16) .
C15 C16 1.532(17) .
C16 C17 1.442(17) .
C17 C18 1.342(19) .
C18 C19 1.54(2) .
C19 C20 1.392(19) .
C21 C23 1.21(4) .
C21 C22 1.27(4) .
C21 O3 1.483(10) .
C24 C26 1.42(2) .
C24 C25 1.54(2) .
C24 O4 1.556(17) .
N1 P1 1.790(11) .
N2 P2 1.609(11) .
O1 P1 1.523(12) .
O2 P1 1.558(10) .
O3 P2 1.770(14) .
O4 P2 1.610(11) .
P1 S1 1.999(7) .
P2 S3 1.920(8) .
S1 Cu1 2.283(4) .
S2 Cu2 2.312(5) .
S2 Cu1 2.442(5) .
S3 Cu2 2.293(5) .
S4 Cu1 2.175(5) 2_755
S4 Cu2 2.183(4) .
Cu1 S4 2.175(5) 2_755
